data_2226787
loop_
_publ_author_name
'Asiri, Abdullah M.'
'Khan, Salman A.'
'Tan, Kong Wai'
'Ng, Seik Weng'

_publ_section_title
;
 3,4-Dimethyl-<i>N</i>-(2,4,5-trimethoxybenzylidene)-1,2-isoxazol-5-amine
;
_journal_coeditor_code BT5294
_journal_issue 8
_journal_name_full 'Acta Crystallographica Section E'
_journal_page_first o2019
_journal_paper_doi 10.1107/S1600536810026966
_journal_volume 66
_journal_year 2010
_chemical_formula_iupac 'C15 H18 N2 O4'
_chemical_formula_moiety 'C15 H18 N2 O4'
_chemical_formula_sum 'C15 H18 N2 O4'
_chemical_formula_weight 290.31
_chemical_name_systematic
;
3,4-Dimethyl-<i>N</i>-(2,4,5-trimethoxybenzylidene)-1,2-isoxazol-5-amine
;
_space_group_IT_number 2
_symmetry_cell_setting triclinic
_symmetry_space_group_name_Hall '-P 1'
_symmetry_space_group_name_H-M 'P -1'
_atom_sites_solution_hydrogens geom
_atom_sites_solution_primary direct
_atom_sites_solution_secondary difmap
_audit_creation_method SHELXL-97
_cell_angle_alpha 63.4630(10)
_cell_angle_beta 83.0780(10)
_cell_angle_gamma 79.9850(10)
_cell_formula_units_Z 2
_cell_length_a 6.6502(5)
_cell_length_b 10.9012(8)
_cell_length_c 11.2582(8)
_cell_measurement_reflns_used 3842
_cell_measurement_temperature 100(2)
_cell_measurement_theta_max 28.3
_cell_measurement_theta_min 3.1
_cell_volume 718.20(9)
_computing_cell_refinement 'SAINT (Bruker, 2009)'
_computing_data_collection 'APEX2 (Bruker, 2009)'
_computing_data_reduction 'SAINT (Bruker, 2009)'
_computing_molecular_graphics 'X-SEED (Barbour, 2001)'
_computing_publication_material 'publCIF (Westrip, 2010)'
_computing_structure_refinement 'SHELXL97 (Sheldrick, 2008)'
_computing_structure_solution 'SHELXS97 (Sheldrick, 2008)'
_diffrn_ambient_temperature 100(2)
_diffrn_measured_fraction_theta_full 0.992
_diffrn_measured_fraction_theta_max 0.992
_diffrn_measurement_device_type 'Bruker SMART APEX diffractometer'
_diffrn_measurement_method '\w scans'
_diffrn_radiation_monochromator graphite
_diffrn_radiation_source 'fine-focus sealed tube'
_diffrn_radiation_type MoK\a
_diffrn_radiation_wavelength 0.71073
_diffrn_reflns_av_R_equivalents 0.0256
_diffrn_reflns_av_sigmaI/netI 0.0328
_diffrn_reflns_limit_h_max 7
_diffrn_reflns_limit_h_min -8
_diffrn_reflns_limit_k_max 14
_diffrn_reflns_limit_k_min -14
_diffrn_reflns_limit_l_max 14
_diffrn_reflns_limit_l_min -14
_diffrn_reflns_number 6732
_diffrn_reflns_theta_full 27.50
_diffrn_reflns_theta_max 27.50
_diffrn_reflns_theta_min 2.02
_diffrn_standards_decay_% 0
_diffrn_standards_interval_count 0
_diffrn_standards_interval_time 0
_diffrn_standards_number 0
_exptl_absorpt_coefficient_mu 0.098
_exptl_absorpt_correction_type none
_exptl_crystal_colour Yellow
_exptl_crystal_density_diffrn 1.342
_exptl_crystal_density_method 'not measured'
_exptl_crystal_description Prism
_exptl_crystal_F_000 308
_exptl_crystal_size_max 0.35
_exptl_crystal_size_mid 0.15
_exptl_crystal_size_min 0.10
_refine_diff_density_max 0.266
_refine_diff_density_min -0.327
_refine_ls_extinction_method none
_refine_ls_goodness_of_fit_ref 1.031
_refine_ls_hydrogen_treatment constr
_refine_ls_matrix_type full
_refine_ls_number_parameters 195
_refine_ls_number_reflns 3274
_refine_ls_number_restraints 0
_refine_ls_restrained_S_all 1.031
_refine_ls_R_factor_all 0.0574
_refine_ls_R_factor_gt 0.0455
_refine_ls_shift/su_max 0.001
_refine_ls_shift/su_mean 0.001
_refine_ls_structure_factor_coef Fsqd
_refine_ls_weighting_details 'calc w=1/[\s^2^(Fo^2^)+(0.0858P)^2^+0.1878P] where P=(Fo^2^+2Fc^2^)/3'
_refine_ls_weighting_scheme calc
_refine_ls_wR_factor_gt 0.1230
_refine_ls_wR_factor_ref 0.1388
_reflns_number_gt 2660
_reflns_number_total 3274
_reflns_threshold_expression I>2\s(I)
_cod_data_source_file bt5294.cif
_cod_data_source_block I
_cod_database_code 2226787
_cod_database_fobs_code 2226787

loop_
_symmetry_equiv_pos_as_xyz
'x, y, z'
'-x, -y, -z'

loop_
_atom_site_type_symbol
_atom_site_label
_atom_site_fract_x
_atom_site_fract_y
_atom_site_fract_z
_atom_site_U_iso_or_equiv
_atom_site_adp_type
_atom_site_calc_flag
_atom_site_refinement_flags
_atom_site_occupancy
_atom_site_disorder_assembly
_atom_site_disorder_group
O O1 0.73187(15) 0.64886(10) 0.40960(10) 0.0229(2) Uani d . 1 . .
O O2 0.14017(16) 0.97942(10) 0.20733(9) 0.0222(2) Uani d . 1 . .
O O3 -0.06033(15) 0.89581(10) 0.43158(9) 0.0225(2) Uani d . 1 . .
O O4 0.72778(15) 0.35850(10) 0.86306(9) 0.0212(2) Uani d . 1 . .
N N1 0.42768(18) 0.50963(11) 0.76624(11) 0.0190(3) Uani d . 1 . .
N N2 0.79017(19) 0.25984(12) 0.99100(11) 0.0223(3) Uani d . 1 . .
C C1 0.4264(2) 0.66108(13) 0.53406(13) 0.0184(3) Uani d . 1 . .
C C2 0.5358(2) 0.70964(14) 0.41095(13) 0.0185(3) Uani d . 1 . .
C C3 0.4429(2) 0.81575(14) 0.29816(13) 0.0191(3) Uani d . 1 . .
H H3 0.5160 0.8470 0.2144 0.023 Uiso calc R 1 . .
C C4 0.2442(2) 0.87494(13) 0.30920(13) 0.0184(3) Uani d . 1 . .
C C5 0.1333(2) 0.82831(14) 0.43353(13) 0.0187(3) Uani d . 1 . .
C C6 0.2246(2) 0.72188(14) 0.54297(13) 0.0188(3) Uani d . 1 . .
H H6 0.1498 0.6889 0.6261 0.023 Uiso calc R 1 . .
C C7 0.8522(2) 0.69800(16) 0.28703(14) 0.0248(3) Uani d . 1 . .
H H7A 0.9905 0.6468 0.3013 0.037 Uiso calc R 1 . .
H H7B 0.8592 0.7968 0.2555 0.037 Uiso calc R 1 . .
H H7C 0.7891 0.6840 0.2205 0.037 Uiso calc R 1 . .
C C8 0.2345(2) 1.02354(15) 0.07629(13) 0.0215(3) Uani d . 1 . .
H H8A 0.1427 1.0982 0.0126 0.032 Uiso calc R 1 . .
H H8B 0.2623 0.9454 0.0530 0.032 Uiso calc R 1 . .
H H8C 0.3632 1.0572 0.0736 0.032 Uiso calc R 1 . .
C C9 -0.1756(2) 0.85422(16) 0.55545(14) 0.0246(3) Uani d . 1 . .
H H9A -0.3094 0.9116 0.5426 0.037 Uiso calc R 1 . .
H H9B -0.1021 0.8657 0.6195 0.037 Uiso calc R 1 . .
H H9C -0.1944 0.7569 0.5894 0.037 Uiso calc R 1 . .
C C10 0.5224(2) 0.55118(14) 0.65057(13) 0.0187(3) Uani d . 1 . .
H H10 0.6573 0.5089 0.6419 0.022 Uiso calc R 1 . .
C C11 0.5270(2) 0.40739(13) 0.87469(13) 0.0182(3) Uani d . 1 . .
C C12 0.4552(2) 0.34506(13) 1.00327(13) 0.0179(3) Uani d . 1 . .
C C13 0.2444(2) 0.36953(15) 1.05885(14) 0.0241(3) Uani d . 1 . .
H H13A 0.1663 0.4497 0.9908 0.036 Uiso calc R 1 . .
H H13B 0.2527 0.3874 1.1360 0.036 Uiso calc R 1 . .
H H13C 0.1762 0.2876 1.0862 0.036 Uiso calc R 1 . .
C C14 0.6264(2) 0.25434(13) 1.07118(13) 0.0187(3) Uani d . 1 . .
C C15 0.6394(2) 0.15920(15) 1.21572(14) 0.0242(3) Uani d . 1 . .
H H15A 0.7754 0.1046 1.2323 0.036 Uiso calc R 1 . .
H H15B 0.5354 0.0969 1.2428 0.036 Uiso calc R 1 . .
H H15C 0.6161 0.2135 1.2670 0.036 Uiso calc R 1 . .

loop_
_atom_site_aniso_label
_atom_site_aniso_U_11
_atom_site_aniso_U_22
_atom_site_aniso_U_33
_atom_site_aniso_U_12
_atom_site_aniso_U_13
_atom_site_aniso_U_23
O1 0.0179(5) 0.0253(5) 0.0175(5) 0.0020(4) 0.0022(4) -0.0046(4)
O2 0.0224(5) 0.0221(5) 0.0123(5) 0.0029(4) 0.0006(4) -0.0011(4)
O3 0.0194(5) 0.0247(5) 0.0143(5) 0.0027(4) 0.0013(4) -0.0029(4)
O4 0.0193(5) 0.0218(5) 0.0152(5) 0.0017(4) -0.0003(4) -0.0033(4)
N1 0.0199(6) 0.0176(5) 0.0150(5) -0.0004(4) -0.0012(4) -0.0039(4)
N2 0.0238(6) 0.0207(6) 0.0161(6) 0.0018(5) -0.0034(5) -0.0036(5)
C1 0.0197(7) 0.0176(6) 0.0150(6) -0.0017(5) -0.0004(5) -0.0051(5)
C2 0.0168(7) 0.0190(6) 0.0175(6) -0.0003(5) 0.0004(5) -0.0070(5)
C3 0.0205(7) 0.0186(6) 0.0145(6) -0.0030(5) 0.0016(5) -0.0045(5)
C4 0.0217(7) 0.0159(6) 0.0133(6) -0.0009(5) -0.0010(5) -0.0030(5)
C5 0.0184(7) 0.0198(6) 0.0153(6) -0.0015(5) 0.0004(5) -0.0059(5)
C6 0.0202(7) 0.0194(6) 0.0129(6) -0.0024(5) 0.0013(5) -0.0043(5)
C7 0.0191(7) 0.0323(8) 0.0198(7) -0.0035(6) 0.0055(5) -0.0102(6)
C8 0.0255(7) 0.0218(7) 0.0116(6) -0.0016(5) 0.0013(5) -0.0034(5)
C9 0.0218(7) 0.0284(7) 0.0165(7) -0.0006(6) 0.0035(5) -0.0058(6)
C10 0.0185(7) 0.0173(6) 0.0175(6) -0.0001(5) -0.0012(5) -0.0059(5)
C11 0.0176(7) 0.0168(6) 0.0180(6) 0.0006(5) -0.0016(5) -0.0065(5)
C12 0.0196(7) 0.0157(6) 0.0160(6) -0.0004(5) -0.0015(5) -0.0053(5)
C13 0.0210(7) 0.0262(7) 0.0182(7) 0.0002(5) 0.0012(5) -0.0054(6)
C14 0.0223(7) 0.0159(6) 0.0162(6) -0.0004(5) -0.0020(5) -0.0059(5)
C15 0.0285(8) 0.0220(7) 0.0163(6) 0.0015(6) -0.0042(6) -0.0042(5)

loop_
_atom_type_symbol
_atom_type_description
_atom_type_scat_dispersion_real
_atom_type_scat_dispersion_imag
_atom_type_scat_source
C C 0.0033 0.0016 'International Tables Vol C Tables 4.2.6.8 and 6.1.1.4'
H H 0.0000 0.0000 'International Tables Vol C Tables 4.2.6.8 and 6.1.1.4'
N N 0.0061 0.0033 'International Tables Vol C Tables 4.2.6.8 and 6.1.1.4'
O O 0.0106 0.0060 'International Tables Vol C Tables 4.2.6.8 and 6.1.1.4'

loop_
_geom_angle_atom_site_label_1
_geom_angle_atom_site_label_2
_geom_angle_atom_site_label_3
_geom_angle_site_symmetry_1
_geom_angle_site_symmetry_3
_geom_angle
_geom_angle_publ_flag
C2 O1 C7 . . 118.39(11) ?
C4 O2 C8 . . 117.96(10) ?
C5 O3 C9 . . 116.69(10) ?
C11 O4 N2 . . 107.97(10) ?
C10 N1 C11 . . 119.06(12) ?
C14 N2 O4 . . 105.38(11) ?
C6 C1 C2 . . 119.14(12) ?
C6 C1 C10 . . 120.67(12) ?
C2 C1 C10 . . 120.18(13) ?
O1 C2 C3 . . 123.52(12) ?
O1 C2 C1 . . 116.28(12) ?
C3 C2 C1 . . 120.21(12) ?
C4 C3 C2 . . 119.75(12) ?
C4 C3 H3 . . 120.1 ?
C2 C3 H3 . . 120.1 ?
O2 C4 C3 . . 124.84(12) ?
O2 C4 C5 . . 114.60(12) ?
C3 C4 C5 . . 120.55(12) ?
O3 C5 C6 . . 125.95(12) ?
O3 C5 C4 . . 114.91(11) ?
C6 C5 C4 . . 119.13(13) ?
C5 C6 C1 . . 121.19(13) ?
C5 C6 H6 . . 119.4 ?
C1 C6 H6 . . 119.4 ?
O1 C7 H7A . . 109.5 ?
O1 C7 H7B . . 109.5 ?
H7A C7 H7B . . 109.5 ?
O1 C7 H7C . . 109.5 ?
H7A C7 H7C . . 109.5 ?
H7B C7 H7C . . 109.5 ?
O2 C8 H8A . . 109.5 ?
O2 C8 H8B . . 109.5 ?
H8A C8 H8B . . 109.5 ?
O2 C8 H8C . . 109.5 ?
H8A C8 H8C . . 109.5 ?
H8B C8 H8C . . 109.5 ?
O3 C9 H9A . . 109.5 ?
O3 C9 H9B . . 109.5 ?
H9A C9 H9B . . 109.5 ?
O3 C9 H9C . . 109.5 ?
H9A C9 H9C . . 109.5 ?
H9B C9 H9C . . 109.5 ?
N1 C10 C1 . . 121.13(13) ?
N1 C10 H10 . . 119.4 ?
C1 C10 H10 . . 119.4 ?
C12 C11 O4 . . 110.29(11) ?
C12 C11 N1 . . 128.95(12) ?
O4 C11 N1 . . 120.70(12) ?
C11 C12 C14 . . 103.98(12) ?
C11 C12 C13 . . 127.53(12) ?
C14 C12 C13 . . 128.48(12) ?
C12 C13 H13A . . 109.5 ?
C12 C13 H13B . . 109.5 ?
H13A C13 H13B . . 109.5 ?
C12 C13 H13C . . 109.5 ?
H13A C13 H13C . . 109.5 ?
H13B C13 H13C . . 109.5 ?
N2 C14 C12 . . 112.38(12) ?
N2 C14 C15 . . 119.39(13) ?
C12 C14 C15 . . 128.23(13) ?
C14 C15 H15A . . 109.5 ?
C14 C15 H15B . . 109.5 ?
H15A C15 H15B . . 109.5 ?
C14 C15 H15C . . 109.5 ?
H15A C15 H15C . . 109.5 ?
H15B C15 H15C . . 109.5 ?

loop_
_geom_bond_atom_site_label_1
_geom_bond_atom_site_label_2
_geom_bond_site_symmetry_2
_geom_bond_distance
_geom_bond_publ_flag
O1 C2 . 1.3576(16) ?
O1 C7 . 1.4330(16) ?
O2 C4 . 1.3570(16) ?
O2 C8 . 1.4316(15) ?
O3 C5 . 1.3647(17) ?
O3 C9 . 1.4269(16) ?
O4 C11 . 1.3623(16) ?
O4 N2 . 1.4171(14) ?
N1 C10 . 1.2932(18) ?
N1 C11 . 1.3755(17) ?
N2 C14 . 1.3197(18) ?
C1 C6 . 1.403(2) ?
C1 C2 . 1.4020(18) ?
C1 C10 . 1.4474(18) ?
C2 C3 . 1.4001(18) ?
C3 C4 . 1.3830(19) ?
C3 H3 . 0.9500 ?
C4 C5 . 1.4171(18) ?
C5 C6 . 1.3752(18) ?
C6 H6 . 0.9500 ?
C7 H7A . 0.9800 ?
C7 H7B . 0.9800 ?
C7 H7C . 0.9800 ?
C8 H8A . 0.9800 ?
C8 H8B . 0.9800 ?
C8 H8C . 0.9800 ?
C9 H9A . 0.9800 ?
C9 H9B . 0.9800 ?
C9 H9C . 0.9800 ?
C10 H10 . 0.9500 ?
C11 C12 . 1.3611(18) ?
C12 C14 . 1.4148(19) ?
C12 C13 . 1.4951(19) ?
C13 H13A . 0.9800 ?
C13 H13B . 0.9800 ?
C13 H13C . 0.9800 ?
C14 C15 . 1.4919(18) ?
C15 H15A . 0.9800 ?
C15 H15B . 0.9800 ?
C15 H15C . 0.9800 ?

loop_
_geom_torsion_atom_site_label_1
_geom_torsion_atom_site_label_2
_geom_torsion_atom_site_label_3
_geom_torsion_atom_site_label_4
_geom_torsion_site_symmetry_1
_geom_torsion_site_symmetry_2
_geom_torsion_site_symmetry_3
_geom_torsion_site_symmetry_4
_geom_torsion
_geom_torsion_publ_flag
C11 O4 N2 C14 . . . . 0.25(14) ?
C7 O1 C2 C3 . . . . 1.6(2) ?
C7 O1 C2 C1 . . . . -178.00(12) ?
C6 C1 C2 O1 . . . . 178.43(12) ?
C10 C1 C2 O1 . . . . -0.54(19) ?
C6 C1 C2 C3 . . . . -1.2(2) ?
C10 C1 C2 C3 . . . . 179.87(12) ?
O1 C2 C3 C4 . . . . -177.98(12) ?
C1 C2 C3 C4 . . . . 1.6(2) ?
C8 O2 C4 C3 . . . . 6.2(2) ?
C8 O2 C4 C5 . . . . -174.26(12) ?
C2 C3 C4 O2 . . . . 179.01(12) ?
C2 C3 C4 C5 . . . . -0.5(2) ?
C9 O3 C5 C6 . . . . 1.8(2) ?
C9 O3 C5 C4 . . . . -178.54(12) ?
O2 C4 C5 O3 . . . . -0.17(18) ?
C3 C4 C5 O3 . . . . 179.42(12) ?
O2 C4 C5 C6 . . . . 179.47(12) ?
C3 C4 C5 C6 . . . . -0.9(2) ?
O3 C5 C6 C1 . . . . -179.04(13) ?
C4 C5 C6 C1 . . . . 1.4(2) ?
C2 C1 C6 C5 . . . . -0.3(2) ?
C10 C1 C6 C5 . . . . 178.63(12) ?
C11 N1 C10 C1 . . . . -178.29(12) ?
C6 C1 C10 N1 . . . . -2.4(2) ?
C2 C1 C10 N1 . . . . 176.54(13) ?
N2 O4 C11 C12 . . . . -0.41(15) ?
N2 O4 C11 N1 . . . . 177.21(11) ?
C10 N1 C11 C12 . . . . -177.34(14) ?
C10 N1 C11 O4 . . . . 5.53(19) ?
O4 C11 C12 C14 . . . . 0.40(15) ?
N1 C11 C12 C14 . . . . -176.98(13) ?
O4 C11 C12 C13 . . . . 179.52(13) ?
N1 C11 C12 C13 . . . . 2.1(2) ?
O4 N2 C14 C12 . . . . 0.00(15) ?
O4 N2 C14 C15 . . . . -179.83(11) ?
C11 C12 C14 N2 . . . . -0.24(16) ?
C13 C12 C14 N2 . . . . -179.36(13) ?
C11 C12 C14 C15 . . . . 179.57(14) ?
C13 C12 C14 C15 . . . . 0.5(2) ?

loop_
_cod_related_entry_id
_cod_related_entry_database
_cod_related_entry_code
1 ChemSpider 24745518
